data_7121970
loop_
_publ_author_name
'Ye, Chun-Rong'
'Zheng, Ji'
'Li, Mian'
'Huang, Xiao-Chun'

_publ_section_title
;
 A zeolite-like MOF based on a heterotritopic linker of imidazolyl,
 carboxyl and pyridine with a long-sought uks net on Schwarz's D-surface.
;
_journal_issue 63
_journal_name_full 'Chemical communications (Cambridge, England)'
_journal_page_first 8769
_journal_page_last 8772
_journal_paper_doi 10.1039/c8cc03484b
_journal_volume 54
_journal_year 2018
_chemical_formula_sum 'C28 H19 Cu2 I0.4 N9 O10.2'
_chemical_formula_weight 822.56
_space_group_IT_number 228
_space_group_name_Hall '-F 4ud 2vw 3'
_space_group_name_H-M_alt 'F d -3 c :2'
_symmetry_cell_setting cubic
_symmetry_space_group_name_Hall '-F 4ud 2vw 3'
_symmetry_space_group_name_H-M 'F d -3 c :2'
_atom_sites_solution_hydrogens geom
_atom_sites_solution_primary direct
_atom_sites_solution_secondary difmap
_audit_creation_method SHELXL-97
_audit_update_record
;
2018-04-19 deposited with the CCDC.
2018-07-16 downloaded from the CCDC.
;
_cell_angle_alpha 90.00
_cell_angle_beta 90.00
_cell_angle_gamma 90.00
_cell_formula_units_Z 96
_cell_length_a 43.0555(2)
_cell_length_b 43.0555(2)
_cell_length_c 43.0555(2)
_cell_measurement_reflns_used 23051
_cell_measurement_temperature 100(2)
_cell_measurement_theta_max 30.3270
_cell_measurement_theta_min 2.7870
_cell_volume 79815.3(6)
_computing_structure_refinement 'SHELXL-97 (Sheldrick, 1997)'
_computing_structure_solution 'SHELXS-97 (Sheldrick, 1990)'
_diffrn_ambient_temperature 100(2)
_diffrn_measured_fraction_theta_full 0.998
_diffrn_measured_fraction_theta_max 0.998
_diffrn_measurement_device_type 'XtaLAB AFC12 (RINC): Kappa single'
_diffrn_measurement_method '\w scans'
_diffrn_radiation_monochromator graphite
_diffrn_radiation_source 'fine-focus sealed tube'
_diffrn_radiation_type MoK\a
_diffrn_radiation_wavelength 0.71073
_diffrn_reflns_av_R_equivalents 0.0406
_diffrn_reflns_av_sigmaI/netI 0.0254
_diffrn_reflns_limit_h_max 51
_diffrn_reflns_limit_h_min -41
_diffrn_reflns_limit_k_max 32
_diffrn_reflns_limit_k_min -50
_diffrn_reflns_limit_l_max 22
_diffrn_reflns_limit_l_min -49
_diffrn_reflns_number 22033
_diffrn_reflns_theta_full 24.99
_diffrn_reflns_theta_max 24.99
_diffrn_reflns_theta_min 2.32
_exptl_absorpt_coefficient_mu 1.719
_exptl_absorpt_correction_T_max 1.00000
_exptl_absorpt_correction_T_min 0.91874
_exptl_absorpt_correction_type multi-scan
_exptl_crystal_colour green
_exptl_crystal_density_diffrn 1.643
_exptl_crystal_density_method 'not measured'
_exptl_crystal_description Cubic
_exptl_crystal_F_000 39437
_exptl_crystal_size_max 0.2
_exptl_crystal_size_mid 0.2
_exptl_crystal_size_min 0.2
_refine_diff_density_max 1.440
_refine_diff_density_min -0.855
_refine_diff_density_rms 0.121
_refine_ls_extinction_method none
_refine_ls_goodness_of_fit_ref 1.061
_refine_ls_hydrogen_treatment mixed
_refine_ls_matrix_type full
_refine_ls_number_parameters 262
_refine_ls_number_reflns 2941
_refine_ls_number_restraints 30
_refine_ls_restrained_S_all 1.090
_refine_ls_R_factor_all 0.0763
_refine_ls_R_factor_gt 0.0570
_refine_ls_shift/su_max 0.000
_refine_ls_shift/su_mean 0.000
_refine_ls_structure_factor_coef Fsqd
_refine_ls_weighting_details 'calc w=1/[\s^2^(Fo^2^)+(0.0954P)^2^+2423.9929P] where P=(Fo^2^+2Fc^2^)/3'
_refine_ls_weighting_scheme calc
_refine_ls_wR_factor_gt 0.1594
_refine_ls_wR_factor_ref 0.1885
_reflns_number_gt 2345
_reflns_number_total 2941
_reflns_threshold_expression >2sigma(I)
_cod_data_source_file c8cc03484b2.cif
_cod_data_source_block cu
_cod_depositor_comments
;
The following automatic conversions were performed:

'_symmetry_cell_setting' value 'Cubic' changed to 'cubic' according
to
/home/data/users/saulius/crontab/automatic-downloads/rss-feeds/RSC/lib/dictionaries/cif_core.dic
dictionary named 'cif_core.dic' version 2.4.2 from 2011-04-26.

Automatic conversion script
Id: cif_fix_values 4973 2017-02-22 13:04:09Z antanas 

 Adding full bibliography for 7121970.cif.
;
_cod_original_sg_symbol_H-M Fd-3c
_cod_original_formula_sum 'C28 H19 Cu2 I0.40 N9 O10.20'
_cod_database_code 7121970

loop_
_symmetry_equiv_pos_as_xyz
'x, y, z'
'-x+1/4, -y+3/4, z+1/2'
'-x+3/4, y+1/2, -z+1/4'
'x+1/2, -y+1/4, -z+3/4'
'z, x, y'
'z+1/2, -x+1/4, -y+3/4'
'-z+1/4, -x+3/4, y+1/2'
'-z+3/4, x+1/2, -y+1/4'
'y, z, x'
'-y+3/4, z+1/2, -x+1/4'
'y+1/2, -z+1/4, -x+3/4'
'-y+1/4, -z+3/4, x+1/2'
'y+3/4, x+1/4, -z'
'-y+1/2, -x+1/2, -z+1/2'
'y+1/4, -x, z+3/4'
'-y, x+3/4, z+1/4'
'x+3/4, z+1/4, -y'
'-x, z+3/4, y+1/4'
'-x+1/2, -z+1/2, -y+1/2'
'x+1/4, -z, y+3/4'
'z+3/4, y+1/4, -x'
'z+1/4, -y, x+3/4'
'-z, y+3/4, x+1/4'
'-z+1/2, -y+1/2, -x+1/2'
'x, y+1/2, z+1/2'
'-x+1/4, -y+5/4, z+1'
'-x+3/4, y+1, -z+3/4'
'x+1/2, -y+3/4, -z+5/4'
'z, x+1/2, y+1/2'
'z+1/2, -x+3/4, -y+5/4'
'-z+1/4, -x+5/4, y+1'
'-z+3/4, x+1, -y+3/4'
'y, z+1/2, x+1/2'
'-y+3/4, z+1, -x+3/4'
'y+1/2, -z+3/4, -x+5/4'
'-y+1/4, -z+5/4, x+1'
'y+3/4, x+3/4, -z+1/2'
'-y+1/2, -x+1, -z+1'
'y+1/4, -x+1/2, z+5/4'
'-y, x+5/4, z+3/4'
'x+3/4, z+3/4, -y+1/2'
'-x, z+5/4, y+3/4'
'-x+1/2, -z+1, -y+1'
'x+1/4, -z+1/2, y+5/4'
'z+3/4, y+3/4, -x+1/2'
'z+1/4, -y+1/2, x+5/4'
'-z, y+5/4, x+3/4'
'-z+1/2, -y+1, -x+1'
'x+1/2, y, z+1/2'
'-x+3/4, -y+3/4, z+1'
'-x+5/4, y+1/2, -z+3/4'
'x+1, -y+1/4, -z+5/4'
'z+1/2, x, y+1/2'
'z+1, -x+1/4, -y+5/4'
'-z+3/4, -x+3/4, y+1'
'-z+5/4, x+1/2, -y+3/4'
'y+1/2, z, x+1/2'
'-y+5/4, z+1/2, -x+3/4'
'y+1, -z+1/4, -x+5/4'
'-y+3/4, -z+3/4, x+1'
'y+5/4, x+1/4, -z+1/2'
'-y+1, -x+1/2, -z+1'
'y+3/4, -x, z+5/4'
'-y+1/2, x+3/4, z+3/4'
'x+5/4, z+1/4, -y+1/2'
'-x+1/2, z+3/4, y+3/4'
'-x+1, -z+1/2, -y+1'
'x+3/4, -z, y+5/4'
'z+5/4, y+1/4, -x+1/2'
'z+3/4, -y, x+5/4'
'-z+1/2, y+3/4, x+3/4'
'-z+1, -y+1/2, -x+1'
'x+1/2, y+1/2, z'
'-x+3/4, -y+5/4, z+1/2'
'-x+5/4, y+1, -z+1/4'
'x+1, -y+3/4, -z+3/4'
'z+1/2, x+1/2, y'
'z+1, -x+3/4, -y+3/4'
'-z+3/4, -x+5/4, y+1/2'
'-z+5/4, x+1, -y+1/4'
'y+1/2, z+1/2, x'
'-y+5/4, z+1, -x+1/4'
'y+1, -z+3/4, -x+3/4'
'-y+3/4, -z+5/4, x+1/2'
'y+5/4, x+3/4, -z'
'-y+1, -x+1, -z+1/2'
'y+3/4, -x+1/2, z+3/4'
'-y+1/2, x+5/4, z+1/4'
'x+5/4, z+3/4, -y'
'-x+1/2, z+5/4, y+1/4'
'-x+1, -z+1, -y+1/2'
'x+3/4, -z+1/2, y+3/4'
'z+5/4, y+3/4, -x'
'z+3/4, -y+1/2, x+3/4'
'-z+1/2, y+5/4, x+1/4'
'-z+1, -y+1, -x+1/2'
'-x, -y, -z'
'x-1/4, y-3/4, -z-1/2'
'x-3/4, -y-1/2, z-1/4'
'-x-1/2, y-1/4, z-3/4'
'-z, -x, -y'
'-z-1/2, x-1/4, y-3/4'
'z-1/4, x-3/4, -y-1/2'
'z-3/4, -x-1/2, y-1/4'
'-y, -z, -x'
'y-3/4, -z-1/2, x-1/4'
'-y-1/2, z-1/4, x-3/4'
'y-1/4, z-3/4, -x-1/2'
'-y-3/4, -x-1/4, z'
'y-1/2, x-1/2, z-1/2'
'-y-1/4, x, -z-3/4'
'y, -x-3/4, -z-1/4'
'-x-3/4, -z-1/4, y'
'x, -z-3/4, -y-1/4'
'x-1/2, z-1/2, y-1/2'
'-x-1/4, z, -y-3/4'
'-z-3/4, -y-1/4, x'
'-z-1/4, y, -x-3/4'
'z, -y-3/4, -x-1/4'
'z-1/2, y-1/2, x-1/2'
'-x, -y+1/2, -z+1/2'
'x-1/4, y-1/4, -z'
'x-3/4, -y, z+1/4'
'-x-1/2, y+1/4, z-1/4'
'-z, -x+1/2, -y+1/2'
'-z-1/2, x+1/4, y-1/4'
'z-1/4, x-1/4, -y'
'z-3/4, -x, y+1/4'
'-y, -z+1/2, -x+1/2'
'y-3/4, -z, x+1/4'
'-y-1/2, z+1/4, x-1/4'
'y-1/4, z-1/4, -x'
'-y-3/4, -x+1/4, z+1/2'
'y-1/2, x, z'
'-y-1/4, x+1/2, -z-1/4'
'y, -x-1/4, -z+1/4'
'-x-3/4, -z+1/4, y+1/2'
'x, -z-1/4, -y+1/4'
'x-1/2, z, y'
'-x-1/4, z+1/2, -y-1/4'
'-z-3/4, -y+1/4, x+1/2'
'-z-1/4, y+1/2, -x-1/4'
'z, -y-1/4, -x+1/4'
'z-1/2, y, x'
'-x+1/2, -y, -z+1/2'
'x+1/4, y-3/4, -z'
'x-1/4, -y-1/2, z+1/4'
'-x, y-1/4, z-1/4'
'-z+1/2, -x, -y+1/2'
'-z, x-1/4, y-1/4'
'z+1/4, x-3/4, -y'
'z-1/4, -x-1/2, y+1/4'
'-y+1/2, -z, -x+1/2'
'y-1/4, -z-1/2, x+1/4'
'-y, z-1/4, x-1/4'
'y+1/4, z-3/4, -x'
'-y-1/4, -x-1/4, z+1/2'
'y, x-1/2, z'
'-y+1/4, x, -z-1/4'
'y+1/2, -x-3/4, -z+1/4'
'-x-1/4, -z-1/4, y+1/2'
'x+1/2, -z-3/4, -y+1/4'
'x, z-1/2, y'
'-x+1/4, z, -y-1/4'
'-z-1/4, -y-1/4, x+1/2'
'-z+1/4, y, -x-1/4'
'z+1/2, -y-3/4, -x+1/4'
'z, y-1/2, x'
'-x+1/2, -y+1/2, -z'
'x+1/4, y-1/4, -z-1/2'
'x-1/4, -y, z-1/4'
'-x, y+1/4, z-3/4'
'-z+1/2, -x+1/2, -y'
'-z, x+1/4, y-3/4'
'z+1/4, x-1/4, -y-1/2'
'z-1/4, -x, y-1/4'
'-y+1/2, -z+1/2, -x'
'y-1/4, -z, x-1/4'
'-y, z+1/4, x-3/4'
'y+1/4, z-1/4, -x-1/2'
'-y-1/4, -x+1/4, z'
'y, x, z-1/2'
'-y+1/4, x+1/2, -z-3/4'
'y+1/2, -x-1/4, -z-1/4'
'-x-1/4, -z+1/4, y'
'x+1/2, -z-1/4, -y-1/4'
'x, z, y-1/2'
'-x+1/4, z+1/2, -y-3/4'
'-z-1/4, -y+1/4, x'
'-z+1/4, y+1/2, -x-3/4'
'z+1/2, -y-1/4, -x-1/4'
'z, y, x-1/2'

loop_
_atom_site_label
_atom_site_type_symbol
_atom_site_fract_x
_atom_site_fract_y
_atom_site_fract_z
_atom_site_U_iso_or_equiv
_atom_site_adp_type
_atom_site_occupancy
_atom_site_symmetry_multiplicity
_atom_site_calc_flag
_atom_site_refinement_flags
_atom_site_disorder_assembly
_atom_site_disorder_group
Cu1 Cu 0.073456(16) 0.393755(15) 0.169007(15) 0.0198(3) Uani 1 1 d . . .
I1 I 0.08257(7) 0.52905(6) 0.05744(6) 0.0511(7) Uani 0.20 1 d P A 2
O1 O 0.08044(9) 0.40231(9) 0.07443(9) 0.0226(9) Uani 1 1 d . . .
O1W O 0.1037(5) 0.6463(5) 0.1463(5) 0.100(16) Uani 0.30 3 d SP . .
H1WA H 0.1089 0.6604 0.1595 0.120 Uiso 0.10 1 d PR . .
H1WB H 0.1034 0.6550 0.1287 0.120 Uiso 0.10 1 d PR . .
O2 O 0.08050(9) 0.39027(9) 0.12415(9) 0.0251(9) Uani 1 1 d . . .
O3 O -0.0253(2) 0.4005(2) 0.1613(3) 0.055(3) Uani 0.50 1 d PU . .
O4 O 0.02100(17) 0.38358(19) 0.1564(2) 0.0255(18) Uani 0.50 1 d PU . .
O5 O 0.0061(4) 0.4254(3) 0.1318(4) 0.083(4) Uani 0.50 1 d PU . .
O6 O 0.04458(11) 0.70828(13) 0.07870(11) 0.0472(13) Uani 1 1 d . . .
O7 O 0.0000 0.4799(2) 0.2299(2) 0.181(7) Uani 1 2 d SU . .
N1 N 0.08796(11) 0.43810(11) 0.16876(11) 0.0215(10) Uani 1 1 d . A .
N2 N 0.09054(12) 0.48889(11) 0.17868(11) 0.0275(11) Uani 1 1 d . A .
H2 H 0.0920 0.5059 0.1890 0.033 Uiso 1 1 calc R . .
N3 N 0.10664(10) 0.44140(10) 0.28658(11) 0.0211(10) Uani 1 1 d . . .
N4 N 0.0000 0.40166(11) 0.15166(11) 0.0309(17) Uani 1 2 d S . .
N5 N 0.05502(15) 0.69498(15) 0.05502(15) 0.040(2) Uani 1 3 d S . .
N6 N 0.0000 0.5000 0.2500 0.088(5) Uani 1 6 d SU . .
N10 N 0.0878(5) 0.4993(3) 0.0155(3) 0.081(6) Uani 0.50 1 d P B 3
C1 C 0.08267(13) 0.44405(13) 0.11001(13) 0.0223(12) Uani 1 1 d . . .
C2 C 0.08186(14) 0.46619(14) 0.08689(14) 0.0270(13) Uani 1 1 d . A .
H2A H 0.0805 0.4598 0.0663 0.032 Uiso 1 1 calc R . .
C3 C 0.08306(16) 0.49807(15) 0.09348(15) 0.0337(15) Uani 1 1 d . . .
H3 H 0.0823 0.5122 0.0772 0.040 Uiso 0.80 1 calc PR A 1
C4 C 0.08535(16) 0.50884(15) 0.12338(15) 0.0332(15) Uani 1 1 d . A .
H4 H 0.0860 0.5300 0.1278 0.040 Uiso 1 1 calc R . .
C5 C 0.08673(15) 0.48630(14) 0.14704(14) 0.0282(13) Uani 1 1 d . . .
C6 C 0.08550(13) 0.45451(13) 0.14090(13) 0.0230(12) Uani 1 1 d . A .
C7 C 0.09167(14) 0.45997(13) 0.19053(13) 0.0236(12) Uani 1 1 d . . .
C8 C 0.09804(13) 0.45458(13) 0.22382(13) 0.0222(12) Uani 1 1 d . A .
C9 C 0.08280(15) 0.47192(14) 0.24660(14) 0.0300(14) Uani 1 1 d . . .
H9 H 0.0698 0.4883 0.2412 0.036 Uiso 1 1 calc R A .
C10 C 0.08746(15) 0.46420(14) 0.27729(14) 0.0290(13) Uani 1 1 d . A .
H10 H 0.0768 0.4754 0.2924 0.035 Uiso 1 1 calc R . .
C11 C 0.12319(13) 0.42627(12) 0.26464(13) 0.0216(12) Uani 1 1 d . A .
H11 H 0.1376 0.4114 0.2708 0.026 Uiso 1 1 calc R . .
C12 C 0.11945(13) 0.43218(13) 0.23325(13) 0.0233(12) Uani 1 1 d . . .
H12 H 0.1311 0.4213 0.2186 0.028 Uiso 1 1 calc R A .
C13 C 0.08117(12) 0.41035(13) 0.10269(13) 0.0200(12) Uani 1 1 d . . .
C14 C 0.0827(4) 0.4995(3) -0.0096(3) 0.042(4) Uani 0.50 1 d P B 3
C15 C 0.0786(4) 0.4984(3) -0.0407(3) 0.039(4) Uani 0.50 1 d P B 3
H15A H 0.0979 0.5015 -0.0514 0.047 Uiso 0.50 1 d PR B 3
H15B H 0.0638 0.5140 -0.0466 0.047 Uiso 0.50 1 d PR B 3
H15C H 0.0699 0.4785 -0.0460 0.047 Uiso 0.50 1 d PR B 3

loop_
_atom_site_aniso_label
_atom_site_aniso_U_11
_atom_site_aniso_U_22
_atom_site_aniso_U_33
_atom_site_aniso_U_23
_atom_site_aniso_U_13
_atom_site_aniso_U_12
Cu1 0.0227(4) 0.0185(4) 0.0183(4) -0.0010(2) -0.0012(3) 0.0014(3)
I1 0.0804(19) 0.0340(12) 0.0388(13) 0.0128(10) -0.0062(12) -0.0080(12)
O1 0.024(2) 0.023(2) 0.021(2) -0.0004(16) -0.0030(16) -0.0014(16)
O1W 0.100(16) 0.100(16) 0.100(16) -0.036(12) 0.036(12) 0.036(12)
O2 0.032(2) 0.019(2) 0.024(2) 0.0003(17) -0.0008(17) -0.0003(16)
O3 0.029(5) 0.040(5) 0.097(8) 0.013(5) 0.015(5) 0.004(4)
O4 0.010(3) 0.028(4) 0.038(4) -0.017(3) -0.010(3) 0.010(3)
O5 0.092(8) 0.062(7) 0.096(8) 0.023(6) 0.042(7) 0.022(6)
O6 0.036(3) 0.058(3) 0.047(3) -0.026(3) 0.016(2) -0.017(2)
O7 0.269(16) 0.137(7) 0.137(7) -0.037(9) -0.118(9) 0.118(9)
N1 0.025(3) 0.020(2) 0.019(2) -0.0003(18) -0.0021(19) 0.003(2)
N2 0.038(3) 0.021(2) 0.023(3) -0.003(2) 0.000(2) 0.000(2)
N3 0.021(2) 0.020(2) 0.022(2) -0.0014(19) -0.0026(19) -0.0006(19)
N4 0.034(5) 0.029(3) 0.029(3) -0.015(3) 0.000(3) 0.000(3)
N5 0.040(2) 0.040(2) 0.040(2) -0.011(3) 0.011(3) -0.011(3)
N6 0.088(5) 0.088(5) 0.088(5) -0.027(5) -0.027(5) 0.027(5)
N10 0.167(18) 0.048(8) 0.028(8) 0.007(6) 0.013(9) 0.059(10)
C1 0.023(3) 0.022(3) 0.022(3) -0.002(2) -0.001(2) 0.002(2)
C2 0.029(3) 0.027(3) 0.024(3) -0.001(2) -0.001(2) 0.000(2)
C3 0.046(4) 0.022(3) 0.033(3) 0.005(3) 0.000(3) -0.001(3)
C4 0.045(4) 0.023(3) 0.031(3) -0.001(3) 0.003(3) -0.001(3)
C5 0.037(3) 0.021(3) 0.026(3) -0.002(2) -0.001(3) 0.002(3)
C6 0.025(3) 0.020(3) 0.024(3) 0.002(2) 0.002(2) 0.002(2)
C7 0.026(3) 0.021(3) 0.023(3) -0.001(2) 0.000(2) 0.002(2)
C8 0.026(3) 0.020(3) 0.021(3) -0.002(2) 0.001(2) -0.004(2)
C9 0.038(4) 0.028(3) 0.023(3) -0.003(3) -0.005(3) 0.010(3)
C10 0.034(3) 0.027(3) 0.026(3) -0.008(3) -0.001(3) 0.006(3)
C11 0.019(3) 0.019(3) 0.026(3) -0.003(2) 0.000(2) 0.001(2)
C12 0.022(3) 0.023(3) 0.025(3) -0.005(2) 0.001(2) -0.001(2)
C13 0.016(3) 0.021(3) 0.023(3) -0.002(2) -0.001(2) 0.001(2)
C14 0.073(10) 0.013(6) 0.038(8) 0.008(5) 0.012(7) 0.022(6)
C15 0.082(11) 0.010(5) 0.026(7) -0.007(5) -0.013(6) 0.024(6)

loop_
_atom_type_symbol
_atom_type_description
_atom_type_scat_dispersion_real
_atom_type_scat_dispersion_imag
_atom_type_scat_source
C C 0.0033 0.0016 'International Tables Vol C Tables 4.2.6.8 and 6.1.1.4'
H H 0.0000 0.0000 'International Tables Vol C Tables 4.2.6.8 and 6.1.1.4'
N N 0.0061 0.0033 'International Tables Vol C Tables 4.2.6.8 and 6.1.1.4'
O O 0.0106 0.0060 'International Tables Vol C Tables 4.2.6.8 and 6.1.1.4'
Cu Cu 0.3201 1.2651 'International Tables Vol C Tables 4.2.6.8 and 6.1.1.4'
I I -0.4742 1.8119 'International Tables Vol C Tables 4.2.6.8 and 6.1.1.4'

loop_
_geom_angle_atom_site_label_1
_geom_angle_atom_site_label_2
_geom_angle_atom_site_label_3
_geom_angle
_geom_angle_site_symmetry_1
_geom_angle_site_symmetry_3
O2 Cu1 O1 86.10(16) . 143_565
O2 Cu1 N1 91.11(17) . .
O1 Cu1 N1 160.68(18) 143_565 .
O2 Cu1 N3 169.28(18) . 14
O1 Cu1 N3 89.25(17) 143_565 14
N1 Cu1 N3 96.41(19) . 14
O2 Cu1 O3 80.0(3) . 42_544
O1 Cu1 O3 110.2(4) 143_565 42_544
N1 Cu1 O3 88.1(4) . 42_544
N3 Cu1 O3 92.6(3) 14 42_544
O2 Cu1 O4 84.7(2) . .
O1 Cu1 O4 80.7(2) 143_565 .
N1 Cu1 O4 118.2(2) . .
N3 Cu1 O4 85.1(2) 14 .
O3 Cu1 O4 30.4(3) 42_544 .
C3 I1 I1 149.8(2) . 29_554
C3 I1 I1 90.0(2) . 81_455
I1 I1 I1 60.0 29_554 81_455
C13 O1 Cu1 107.1(4) . 117_665
H1WA O1W H1WB 106.6 . .
C13 O2 Cu1 132.1(4) . .
N4 O3 O4 60.5(7) . 42_544
N4 O3 O5 66.6(8) . 42_544
O4 O3 O5 119.0(12) 42_544 42_544
N4 O3 Cu1 134.0(9) . 42_544
O4 O3 Cu1 75.5(7) 42_544 42_544
O5 O3 Cu1 156.9(9) 42_544 42_544
N4 O4 O3 56.9(6) . 42_544
N4 O4 O5 61.3(7) . 42_544
O3 O4 O5 106.9(10) 42_544 42_544
N4 O4 Cu1 129.3(6) . .
O3 O4 Cu1 74.1(6) 42_544 .
O5 O4 Cu1 131.2(7) 42_544 .
O3 O5 N4 51.9(7) 42_544 .
O3 O5 O4 102.5(10) 42_544 42_544
N4 O5 O4 51.4(6) . 42_544
C7 N1 C6 104.8(5) . .
C7 N1 Cu1 134.6(4) . .
C6 N1 Cu1 117.5(4) . .
C7 N2 C5 107.7(5) . .
C7 N2 H2 126.2 . .
C5 N2 H2 126.2 . .
C10 N3 C11 117.9(5) . .
C10 N3 Cu1 120.6(4) . 14
C11 N3 Cu1 121.0(4) . 14
O3 N4 O3 154.4(14) . 42_544
O3 N4 O4 127.5(7) . .
O3 N4 O4 62.6(7) 42_544 .
O3 N4 O4 62.6(7) . 42_544
O3 N4 O4 127.5(7) 42_544 42_544
O4 N4 O4 140.7(9) . 42_544
O3 N4 O5 116.0(8) . .
O3 N4 O5 61.5(9) 42_544 .
O4 N4 O5 116.4(7) . .
O4 N4 O5 67.3(8) 42_544 .
O3 N4 O5 61.5(9) . 42_544
O3 N4 O5 116.0(8) 42_544 42_544
O4 N4 O5 67.3(8) . 42_544
O4 N4 O5 116.4(7) 42_544 42_544
O5 N4 O5 169.9(15) . 42_544
O6 N5 O6 119.995(3) 60_554 .
O6 N5 O6 120.008(2) 60_554 78_455
O6 N5 O6 119.997(3) . 78_455
O7 N6 O7 119.995(4) 56_455 .
O7 N6 O7 119.998(2) 56_455 35_454
O7 N6 O7 120.006(3) . 35_454
C2 C1 C6 117.6(5) . .
C2 C1 C13 121.4(5) . .
C6 C1 C13 121.0(5) . .
C1 C2 C3 122.0(6) . .
C1 C2 H2A 119.0 . .
C3 C2 H2A 119.0 . .
C4 C3 C2 121.5(6) . .
C4 C3 I1 119.5(5) . .
C2 C3 I1 119.0(5) . .
C4 C3 H3 119.2 . .
C2 C3 H3 119.2 . .
I1 C3 H3 1.5 . .
C3 C4 C5 116.7(6) . .
C3 C4 H4 121.7 . .
C5 C4 H4 121.7 . .
N2 C5 C6 105.8(5) . .
N2 C5 C4 131.7(6) . .
C6 C5 C4 122.5(6) . .
C5 C6 N1 109.3(5) . .
C5 C6 C1 119.7(5) . .
N1 C6 C1 131.0(5) . .
N1 C7 N2 112.4(5) . .
N1 C7 C8 126.2(5) . .
N2 C7 C8 121.3(5) . .
C12 C8 C9 118.4(5) . .
C12 C8 C7 120.9(5) . .
C9 C8 C7 120.7(5) . .
C10 C9 C8 118.5(6) . .
C10 C9 H9 120.8 . .
C8 C9 H9 120.8 . .
N3 C10 C9 123.5(6) . .
N3 C10 H10 118.3 . .
C9 C10 H10 118.3 . .
N3 C11 C12 122.2(5) . .
N3 C11 H11 118.9 . .
C12 C11 H11 118.9 . .
C11 C12 C8 119.2(5) . .
C11 C12 H12 120.4 . .
C8 C12 H12 120.4 . .
O1 C13 O2 121.0(5) . .
O1 C13 C1 118.2(5) . .
O2 C13 C1 120.9(5) . .
N10 C14 C15 175.4(17) . .
C14 C15 H15A 110.8 . .
C14 C15 H15B 108.9 . .
H15A C15 H15B 110.4 . .
C14 C15 H15C 108.6 . .
H15A C15 H15C 110.3 . .
H15B C15 H15C 107.7 . .

loop_
_geom_bond_atom_site_label_1
_geom_bond_atom_site_label_2
_geom_bond_distance
_geom_bond_site_symmetry_2
Cu1 O2 1.961(4) .
Cu1 O1 1.984(4) 143_565
Cu1 N1 2.009(5) .
Cu1 N3 2.016(5) 14
Cu1 O3 2.348(11) 42_544
Cu1 O4 2.364(7) .
I1 C3 2.046(7) .
I1 I1 2.824(5) 29_554
I1 I1 2.824(5) 81_455
O1 C13 1.266(7) .
O1 Cu1 1.984(4) 117_665
O1W H1WA 0.8629 .
O1W H1WB 0.8458 .
O2 C13 1.266(7) .
O3 N4 1.166(10) .
O3 O4 1.235(15) 42_544
O3 O5 1.301(18) 42_544
O3 Cu1 2.349(11) 42_544
O4 N4 1.210(8) .
O4 O3 1.235(15) 42_544
O4 O5 1.429(17) 42_544
O5 O3 1.300(18) 42_544
O5 N4 1.359(13) .
O5 O4 1.430(17) 42_544
O6 N5 1.253(5) .
O7 N6 1.225(14) .
N1 C7 1.338(7) .
N1 C6 1.396(7) .
N2 C7 1.347(7) .
N2 C5 1.377(8) .
N2 H2 0.8600 .
N3 C10 1.344(8) .
N3 C11 1.351(7) .
N3 Cu1 2.016(5) 14
N4 O3 1.166(10) 42_544
N4 O4 1.210(8) 42_544
N4 O5 1.359(13) 42_544
N5 O6 1.253(4) 60_554
N5 O6 1.253(5) 78_455
N6 O7 1.225(14) 56_455
N6 O7 1.225(14) 35_454
N10 C14 1.104(19) .
C1 C2 1.379(8) .
C1 C6 1.409(8) .
C1 C13 1.486(8) .
C2 C3 1.402(9) .
C2 H2A 0.9300 .
C3 C4 1.372(9) .
C3 H3 0.9300 .
C4 C5 1.408(9) .
C4 H4 0.9300 .
C5 C6 1.395(8) .
C7 C8 1.478(8) .
C8 C12 1.394(8) .
C8 C9 1.397(8) .
C9 C10 1.377(9) .
C9 H9 0.9300 .
C10 H10 0.9300 .
C11 C12 1.384(8) .
C11 H11 0.9300 .
C12 H12 0.9300 .
C14 C15 1.351(19) .
C15 H15A 0.9600 .
C15 H15B 0.9595 .
C15 H15C 0.9608 .
